data_4508778
loop_
_publ_author_name
'Springsteen, Caleb H.'
'Sweeder, Ryan D.'
'LaDuca, Robert L.'

_publ_section_title
;
 Ligand and Anion Effects on the Morphology of Aqueous Substructures
 Entrained within One-Dimensional [CuL4X] Coordination Polymer Matrices (L
 = 2,4&#x2018;-Bipyridine, 4-Phenylpyridine; X = SO42-, SiF62-)
;
_journal_issue 10
_journal_name_full 'Crystal Growth &amp; Design'
_journal_page_first 2308
_journal_paper_doi 10.1021/cg060229b
_journal_volume 6
_journal_year 2006
_chemical_formula_sum 'C44 H43 Cu F6 N4 O4.5 Si'
_chemical_formula_weight 905.45
_chemical_name_systematic
; 
 ? 
;
_space_group_IT_number 2
_symmetry_cell_setting triclinic
_symmetry_space_group_name_Hall '-P 1'
_symmetry_space_group_name_H-M 'P -1'
_atom_sites_solution_hydrogens geom
_atom_sites_solution_primary direct
_atom_sites_solution_secondary difmap
_audit_creation_method SHELXL-97
_cell_angle_alpha 92.909(3)
_cell_angle_beta 111.721(3)
_cell_angle_gamma 112.678(3)
_cell_formula_units_Z 2
_cell_length_a 13.005(3)
_cell_length_b 13.452(3)
_cell_length_c 14.081(3)
_cell_measurement_temperature 173(2)
_cell_volume 2057.1(8)
_computing_structure_refinement 'SHELXL-97 (Sheldrick, 1997)'
_computing_structure_solution 'SHELXS-97 (Sheldrick, 1990)'
_diffrn_ambient_temperature 173(2)
_diffrn_measured_fraction_theta_full 0.999
_diffrn_measured_fraction_theta_max 0.954
_diffrn_radiation_monochromator graphite
_diffrn_radiation_source 'fine-focus sealed tube'
_diffrn_radiation_type MoK\a
_diffrn_radiation_wavelength 0.71073
_diffrn_reflns_av_R_equivalents 0.0545
_diffrn_reflns_av_sigmaI/netI 0.0829
_diffrn_reflns_limit_h_max 17
_diffrn_reflns_limit_h_min -16
_diffrn_reflns_limit_k_max 17
_diffrn_reflns_limit_k_min -17
_diffrn_reflns_limit_l_max 18
_diffrn_reflns_limit_l_min -18
_diffrn_reflns_number 25495
_diffrn_reflns_theta_full 25.00
_diffrn_reflns_theta_max 28.36
_diffrn_reflns_theta_min 1.60
_exptl_absorpt_coefficient_mu 0.639
_exptl_absorpt_correction_T_max 1
_exptl_absorpt_correction_T_min 0.872
_exptl_absorpt_correction_type empirical
_exptl_absorpt_process_details SADABS
_exptl_crystal_colour purple
_exptl_crystal_density_diffrn 1.462
_exptl_crystal_density_method 'not measured'
_exptl_crystal_description block
_exptl_crystal_F_000 938
_exptl_crystal_size_max 0.24
_exptl_crystal_size_mid 0.22
_exptl_crystal_size_min 0.15
_refine_diff_density_max 1.013
_refine_diff_density_min -0.900
_refine_diff_density_rms 0.078
_refine_ls_extinction_method none
_refine_ls_goodness_of_fit_ref 1.033
_refine_ls_hydrogen_treatment mixed
_refine_ls_matrix_type full
_refine_ls_number_parameters 571
_refine_ls_number_reflns 9824
_refine_ls_number_restraints 12
_refine_ls_restrained_S_all 1.041
_refine_ls_R_factor_all 0.1070
_refine_ls_R_factor_gt 0.0610
_refine_ls_shift/su_max 0.001
_refine_ls_shift/su_mean 0.000
_refine_ls_structure_factor_coef Fsqd
_refine_ls_weighting_details 'calc w=1/[\s^2^(Fo^2^)+(0.0384P)^2^+2.7363P] where P=(Fo^2^+2Fc^2^)/3'
_refine_ls_weighting_scheme calc
_refine_ls_wR_factor_gt 0.1155
_refine_ls_wR_factor_ref 0.1312
_reflns_number_gt 6490
_reflns_number_total 9824
_reflns_threshold_expression >2sigma(I)
_cod_data_source_file cg060229bsup1.cif
_cod_data_source_block 4cu(4-phpyr)4SiF6
_cod_depositor_comments
;
The following automatic conversions were performed:

'_symmetry_cell_setting' value 'Triclinic' changed to 'triclinic'
according to /home/saulius/struct/CIF-dictionaries/cif_core.dic
dictionary named 'cif_core.dic' version 2.4.2 from 2011-04-26.

Automatic conversion script
Id: cif_fix_values 1891 2012-01-12 08:04:46Z andrius 
;
_cod_original_cell_volume 2057.1(7)
_cod_original_sg_symbol_H-M P-1
_cod_original_formula_sum 'C44 H43 Cu F6 N4 O4.50 Si'
_cod_database_code 4508778

loop_
_symmetry_equiv_pos_as_xyz
'x, y, z'
'-x, -y, -z'

loop_
_atom_site_label
_atom_site_type_symbol
_atom_site_fract_x
_atom_site_fract_y
_atom_site_fract_z
_atom_site_U_iso_or_equiv
_atom_site_adp_type
_atom_site_occupancy
_atom_site_symmetry_multiplicity
_atom_site_calc_flag
_atom_site_refinement_flags
Cu2 Cu 0.5000 1.0000 0.5000 0.01990(14) Uani 1 2 d S
Cu1 Cu 0.0000 1.0000 0.5000 0.02943(17) Uani 1 2 d S
Si3 Si 0.31875(8) 1.19896(7) 0.44768(7) 0.0201(2) Uani 1 1 d .
F2 F 0.39372(16) 1.11748(15) 0.46736(14) 0.0245(4) Uani 1 1 d .
F1 F 0.20082(16) 1.09842(15) 0.46271(14) 0.0252(4) Uani 1 1 d .
F3 F 0.24898(19) 1.14080(17) 0.31876(14) 0.0345(5) Uani 1 1 d .
F4 F 0.38829(18) 1.25198(16) 0.57769(14) 0.0339(5) Uani 1 1 d .
F5 F 0.2449(2) 1.27852(17) 0.42917(17) 0.0393(5) Uani 1 1 d .
F6 F 0.4359(2) 1.29702(17) 0.43288(18) 0.0411(5) Uani 1 1 d .
N1 N 0.3522(2) 0.8766(2) 0.3812(2) 0.0214(6) Uani 1 1 d .
N2 N 0.5633(2) 1.0510(2) 0.3915(2) 0.0207(6) Uani 1 1 d .
N3 N -0.0454(2) 1.1248(2) 0.4672(2) 0.0230(6) Uani 1 1 d .
N4 N -0.0944(3) 0.9193(2) 0.3482(2) 0.0265(6) Uani 1 1 d .
C1C C 0.1378(3) 0.7103(3) 0.2186(2) 0.0228(7) Uani 1 1 d .
C1A C 0.2622(3) 0.8992(3) 0.3158(3) 0.0263(7) Uani 1 1 d .
H1A H 0.2720 0.9717 0.3250 0.032 Uiso 1 1 calc R
C1F C 0.0221(3) 0.6233(3) 0.1372(3) 0.0265(8) Uani 1 1 d .
C1E C 0.3369(3) 0.7717(3) 0.3626(3) 0.0280(8) Uani 1 1 d .
H1E H 0.3988 0.7541 0.4050 0.034 Uiso 1 1 calc R
C1D C 0.2339(3) 0.6892(3) 0.2836(3) 0.0278(8) Uani 1 1 d .
H1D H 0.2284 0.6182 0.2734 0.033 Uiso 1 1 calc R
C1B C 0.1572(3) 0.8203(3) 0.2365(3) 0.0279(8) Uani 1 1 d .
H1B H 0.0978 0.8403 0.1938 0.033 Uiso 1 1 calc R
C1G C -0.0075(3) 0.5122(3) 0.1364(3) 0.0331(8) Uani 1 1 d .
H1G H 0.0482 0.4929 0.1857 0.040 Uiso 1 1 calc R
C1K C -0.0621(4) 0.6489(3) 0.0604(3) 0.0400(10) Uani 1 1 d .
H1K H -0.0439 0.7225 0.0582 0.048 Uiso 1 1 calc R
C1H C -0.1180(4) 0.4299(3) 0.0635(3) 0.0409(10) Uani 1 1 d .
H1H H -0.1365 0.3561 0.0651 0.049 Uiso 1 1 calc R
C1I C -0.2006(4) 0.4564(3) -0.0111(3) 0.0430(10) Uani 1 1 d .
H1I H -0.2748 0.4009 -0.0602 0.052 Uiso 1 1 calc R
C1J C -0.1727(4) 0.5664(3) -0.0128(3) 0.0485(11) Uani 1 1 d .
H1J H -0.2283 0.5849 -0.0631 0.058 Uiso 1 1 calc R
C2C C 0.6221(3) 1.0988(3) 0.2208(2) 0.0199(7) Uani 1 1 d .
C2D C 0.6375(3) 1.0141(3) 0.2682(2) 0.0239(7) Uani 1 1 d .
H2D H 0.6685 0.9719 0.2436 0.029 Uiso 1 1 calc R
C2A C 0.5528(3) 1.1356(3) 0.3488(2) 0.0227(7) Uani 1 1 d .
H2A H 0.5251 1.1788 0.3768 0.027 Uiso 1 1 calc R
C2E C 0.6073(3) 0.9926(3) 0.3508(2) 0.0240(7) Uani 1 1 d .
H2E H 0.6177 0.9349 0.3803 0.029 Uiso 1 1 calc R
C2B C 0.5810(3) 1.1611(3) 0.2657(3) 0.0234(7) Uani 1 1 d .
H2B H 0.5726 1.2207 0.2391 0.028 Uiso 1 1 calc R
C2F C 0.6437(3) 1.1178(3) 0.1256(2) 0.0218(7) Uani 1 1 d .
C2G C 0.5743(3) 1.1580(3) 0.0516(3) 0.0274(8) Uani 1 1 d .
H2G H 0.5179 1.1768 0.0640 0.033 Uiso 1 1 calc R
C2K C 0.7284(3) 1.0913(3) 0.1056(3) 0.0309(8) Uani 1 1 d .
H2K H 0.7764 1.0652 0.1547 0.037 Uiso 1 1 calc R
C2H C 0.5885(3) 1.1702(3) -0.0406(3) 0.0332(9) Uani 1 1 d .
H2H H 0.5418 1.1974 -0.0894 0.040 Uiso 1 1 calc R
C2I C 0.6707(4) 1.1424(3) -0.0602(3) 0.0373(9) Uani 1 1 d .
H2I H 0.6788 1.1496 -0.1228 0.045 Uiso 1 1 calc R
C2J C 0.7417(4) 1.1036(3) 0.0131(3) 0.0381(9) Uani 1 1 d .
H2J H 0.7984 1.0857 0.0003 0.046 Uiso 1 1 calc R
C3C C -0.1108(3) 1.3004(3) 0.4287(2) 0.0217(7) Uani 1 1 d .
C3E C -0.1028(3) 1.1546(3) 0.5171(3) 0.0263(8) Uani 1 1 d .
H3E H -0.1219 1.1147 0.5651 0.032 Uiso 1 1 calc R
C3D C -0.1346(3) 1.2399(3) 0.5017(3) 0.0258(7) Uani 1 1 d .
H3D H -0.1723 1.2577 0.5401 0.031 Uiso 1 1 calc R
C3F C -0.1465(3) 1.3923(3) 0.4084(3) 0.0256(7) Uani 1 1 d .
C3A C -0.0205(3) 1.1835(3) 0.3979(3) 0.0283(8) Uani 1 1 d .
H3A H 0.0194 1.1651 0.3621 0.034 Uiso 1 1 calc R
C3B C -0.0509(3) 1.2692(3) 0.3773(3) 0.0293(8) Uani 1 1 d .
H3B H -0.0314 1.3072 0.3283 0.035 Uiso 1 1 calc R
C3G C -0.1927(4) 1.4299(3) 0.4693(3) 0.0387(9) Uani 1 1 d .
H3G H -0.2004 1.3978 0.5247 0.046 Uiso 1 1 calc R
C3K C -0.1350(4) 1.4435(3) 0.3279(3) 0.0422(10) Uani 1 1 d .
H3K H -0.1040 1.4201 0.2860 0.051 Uiso 1 1 calc R
C3I C -0.2142(4) 1.5647(3) 0.3693(4) 0.0507(12) Uani 1 1 d .
H3I H -0.2358 1.6226 0.3569 0.061 Uiso 1 1 calc R
C3H C -0.2274(4) 1.5140(3) 0.4489(3) 0.0481(11) Uani 1 1 d .
H3H H -0.2601 1.5367 0.4896 0.058 Uiso 1 1 calc R
C3J C -0.1686(4) 1.5289(4) 0.3083(4) 0.0547(12) Uani 1 1 d .
H3J H -0.1603 1.5620 0.2535 0.066 Uiso 1 1 calc R
C4F C -0.3255(3) 0.7428(3) 0.0265(2) 0.0250(7) Uani 1 1 d .
C4C C -0.2448(3) 0.8030(3) 0.1379(2) 0.0241(7) Uani 1 1 d .
C4B C -0.1272(3) 0.8866(3) 0.1691(3) 0.0299(8) Uani 1 1 d .
H4B H -0.0963 0.9053 0.1194 0.036 Uiso 1 1 calc R
C4D C -0.2822(3) 0.7787(3) 0.2175(3) 0.0297(8) Uani 1 1 d .
H4D H -0.3594 0.7222 0.2018 0.036 Uiso 1 1 calc R
C4E C -0.2063(3) 0.8375(3) 0.3198(3) 0.0299(8) Uani 1 1 d .
H4E H -0.2344 0.8191 0.3713 0.036 Uiso 1 1 calc R
C4K C -0.2932(3) 0.7783(3) -0.0536(3) 0.0335(9) Uani 1 1 d .
H4K H -0.2201 0.8406 -0.0376 0.040 Uiso 1 1 calc R
C4A C -0.0552(3) 0.9426(3) 0.2727(3) 0.0307(8) Uani 1 1 d .
H4A H 0.0231 0.9984 0.2908 0.037 Uiso 1 1 calc R
C4G C -0.4365(4) 0.6505(3) -0.0002(3) 0.0405(10) Uani 1 1 d .
H4G H -0.4605 0.6255 0.0520 0.049 Uiso 1 1 calc R
C4J C -0.3689(4) 0.7217(4) -0.1573(3) 0.0403(10) Uani 1 1 d .
H4J H -0.3458 0.7459 -0.2102 0.048 Uiso 1 1 calc R
C4I C -0.4770(4) 0.6309(3) -0.1821(3) 0.0415(10) Uani 1 1 d .
H4I H -0.5272 0.5930 -0.2516 0.050 Uiso 1 1 calc R
C4H C -0.5115(4) 0.5954(3) -0.1043(3) 0.0499(12) Uani 1 1 d .
H4H H -0.5858 0.5341 -0.1214 0.060 Uiso 1 1 calc R
O1W O 0.5434(4) 1.3811(5) 0.7729(4) 0.134(2) Uani 1 1 d .
O2W O 0.5706(6) 1.4983(4) 0.6302(5) 0.134(2) Uani 1 1 d D
H2WA H 0.516(6) 1.446(4) 0.575(4) 0.161 Uiso 1 1 d D
H2WB H 0.570(7) 1.561(3) 0.621(6) 0.161 Uiso 1 1 d D
O3W O 0.1740(4) 1.3860(4) 0.2714(3) 0.0861(13) Uani 1 1 d D
H3WA H 0.196(5) 1.350(4) 0.315(4) 0.103 Uiso 1 1 d D
H3WB H 0.233(4) 1.434(4) 0.263(5) 0.103 Uiso 1 1 d D
O4W O 0.0614(3) 1.1567(3) 0.1559(3) 0.0720(10) Uani 1 1 d D
H4WA H 0.121(3) 1.150(4) 0.201(3) 0.086 Uiso 1 1 d D
H4WB H 0.077(5) 1.225(2) 0.162(4) 0.086 Uiso 1 1 d D
O5W O 0.0424(5) 0.9559(5) 0.0362(4) 0.0536(16) Uani 0.50 1 d PD
H5WA H 0.0467 1.0109 0.0692 0.064 Uiso 0.50 1 d PD
H5WB H 0.0072 0.9171 0.0000 0.064 Uiso 0.50 1 d PD

loop_
_atom_site_aniso_label
_atom_site_aniso_U_11
_atom_site_aniso_U_22
_atom_site_aniso_U_33
_atom_site_aniso_U_23
_atom_site_aniso_U_13
_atom_site_aniso_U_12
Cu2 0.0175(3) 0.0221(3) 0.0173(3) 0.0035(2) 0.0076(2) 0.0059(2)
Cu1 0.0435(4) 0.0375(4) 0.0138(3) 0.0021(3) 0.0051(3) 0.0311(3)
Si3 0.0222(5) 0.0195(5) 0.0203(4) 0.0048(4) 0.0095(4) 0.0104(4)
F2 0.0233(10) 0.0311(11) 0.0270(10) 0.0100(8) 0.0123(8) 0.0175(9)
F1 0.0224(10) 0.0256(10) 0.0265(10) 0.0070(8) 0.0104(8) 0.0090(8)
F3 0.0459(13) 0.0432(13) 0.0188(10) 0.0093(9) 0.0112(9) 0.0258(11)
F4 0.0319(12) 0.0345(12) 0.0224(10) -0.0075(9) 0.0067(9) 0.0082(10)
F5 0.0463(13) 0.0314(12) 0.0521(14) 0.0133(10) 0.0209(11) 0.0280(11)
F6 0.0413(13) 0.0342(12) 0.0569(14) 0.0222(11) 0.0316(12) 0.0135(11)
N1 0.0191(14) 0.0227(14) 0.0227(14) 0.0043(12) 0.0121(12) 0.0066(12)
N2 0.0171(14) 0.0217(14) 0.0200(13) 0.0036(11) 0.0066(11) 0.0064(12)
N3 0.0257(15) 0.0292(16) 0.0181(13) 0.0049(12) 0.0075(12) 0.0176(13)
N4 0.0354(17) 0.0333(17) 0.0165(13) 0.0041(12) 0.0084(13) 0.0231(15)
C1C 0.0204(17) 0.0279(18) 0.0192(16) 0.0016(14) 0.0082(14) 0.0101(15)
C1A 0.0273(19) 0.0193(17) 0.0284(18) 0.0032(14) 0.0093(15) 0.0088(15)
C1F 0.0240(18) 0.0294(19) 0.0215(17) -0.0001(14) 0.0061(14) 0.0113(15)
C1E 0.0247(18) 0.0274(19) 0.0322(19) 0.0051(15) 0.0092(16) 0.0145(16)
C1D 0.0252(19) 0.0203(17) 0.0351(19) 0.0024(15) 0.0092(16) 0.0111(15)
C1B 0.0256(19) 0.0285(19) 0.0290(18) 0.0053(15) 0.0069(15) 0.0157(16)
C1G 0.032(2) 0.0271(19) 0.0301(19) 0.0034(16) 0.0072(16) 0.0095(17)
C1K 0.037(2) 0.027(2) 0.043(2) -0.0034(17) 0.0039(19) 0.0165(18)
C1H 0.041(2) 0.025(2) 0.039(2) 0.0009(17) 0.0076(19) 0.0057(18)
C1I 0.031(2) 0.037(2) 0.038(2) -0.0083(18) 0.0042(18) 0.0041(19)
C1J 0.034(2) 0.045(3) 0.044(2) -0.007(2) -0.0063(19) 0.019(2)
C2C 0.0170(16) 0.0211(16) 0.0190(16) 0.0036(13) 0.0081(13) 0.0054(13)
C2D 0.0282(18) 0.0270(18) 0.0217(16) 0.0073(14) 0.0108(15) 0.0168(15)
C2A 0.0211(17) 0.0230(17) 0.0257(17) 0.0033(14) 0.0118(14) 0.0098(14)
C2E 0.0277(18) 0.0235(17) 0.0209(16) 0.0068(14) 0.0082(14) 0.0131(15)
C2B 0.0244(18) 0.0232(17) 0.0282(18) 0.0119(14) 0.0120(15) 0.0144(15)
C2F 0.0187(16) 0.0197(16) 0.0218(16) 0.0047(13) 0.0077(14) 0.0041(14)
C2G 0.0239(18) 0.0308(19) 0.0256(18) 0.0082(15) 0.0101(15) 0.0103(16)
C2K 0.032(2) 0.036(2) 0.0294(19) 0.0099(16) 0.0166(16) 0.0160(17)
C2H 0.032(2) 0.034(2) 0.0246(18) 0.0105(16) 0.0076(16) 0.0085(17)
C2I 0.041(2) 0.039(2) 0.0244(19) 0.0041(17) 0.0184(18) 0.0056(19)
C2J 0.038(2) 0.042(2) 0.038(2) 0.0045(18) 0.0224(19) 0.0153(19)
C3C 0.0138(16) 0.0212(17) 0.0233(16) 0.0014(13) 0.0027(13) 0.0063(13)
C3E 0.036(2) 0.0312(19) 0.0245(17) 0.0122(15) 0.0187(16) 0.0202(17)
C3D 0.0298(19) 0.0279(19) 0.0254(18) 0.0042(15) 0.0130(15) 0.0168(16)
C3F 0.0185(17) 0.0195(17) 0.0305(18) 0.0030(14) 0.0041(15) 0.0066(14)
C3A 0.0293(19) 0.038(2) 0.0281(18) 0.0087(16) 0.0147(16) 0.0218(17)
C3B 0.030(2) 0.037(2) 0.0279(18) 0.0150(16) 0.0157(16) 0.0180(17)
C3G 0.052(3) 0.032(2) 0.037(2) 0.0088(17) 0.017(2) 0.025(2)
C3K 0.046(2) 0.044(2) 0.056(3) 0.028(2) 0.030(2) 0.028(2)
C3I 0.045(3) 0.026(2) 0.065(3) 0.009(2) 0.003(2) 0.018(2)
C3H 0.052(3) 0.036(2) 0.051(3) -0.004(2) 0.009(2) 0.027(2)
C3J 0.055(3) 0.052(3) 0.071(3) 0.041(3) 0.028(3) 0.032(2)
C4F 0.0292(19) 0.0263(18) 0.0208(16) 0.0027(14) 0.0057(15) 0.0184(16)
C4C 0.0297(19) 0.0282(18) 0.0193(16) 0.0043(14) 0.0086(14) 0.0191(16)
C4B 0.029(2) 0.044(2) 0.0175(16) 0.0039(15) 0.0102(15) 0.0167(18)
C4D 0.035(2) 0.0299(19) 0.0264(18) 0.0052(15) 0.0146(16) 0.0154(17)
C4E 0.043(2) 0.035(2) 0.0233(18) 0.0099(16) 0.0185(17) 0.0245(19)
C4K 0.028(2) 0.046(2) 0.0219(18) 0.0021(16) 0.0084(16) 0.0149(18)
C4A 0.0270(19) 0.038(2) 0.0222(17) 0.0012(15) 0.0073(15) 0.0131(17)
C4G 0.051(3) 0.030(2) 0.029(2) 0.0121(17) 0.0105(19) 0.0122(19)
C4J 0.042(2) 0.062(3) 0.0203(18) 0.0047(18) 0.0119(17) 0.027(2)
C4I 0.048(3) 0.038(2) 0.026(2) -0.0034(17) -0.0012(18) 0.024(2)
C4H 0.049(3) 0.027(2) 0.040(2) 0.0036(18) -0.001(2) 0.003(2)
O1W 0.086(3) 0.158(5) 0.107(4) -0.038(3) -0.002(3) 0.052(3)
O2W 0.141(5) 0.061(3) 0.153(5) -0.028(3) 0.052(4) 0.012(3)
O3W 0.126(4) 0.102(4) 0.079(3) 0.054(3) 0.051(3) 0.086(3)
O4W 0.053(2) 0.087(3) 0.074(3) 0.030(2) 0.0148(19) 0.039(2)
O5W 0.053(4) 0.066(4) 0.043(3) 0.009(3) 0.022(3) 0.025(3)

loop_
_atom_type_symbol
_atom_type_description
_atom_type_scat_dispersion_real
_atom_type_scat_dispersion_imag
_atom_type_scat_source
C C 0.0033 0.0016 'International Tables Vol C Tables 4.2.6.8 and 6.1.1.4'
H H 0.0000 0.0000 'International Tables Vol C Tables 4.2.6.8 and 6.1.1.4'
N N 0.0061 0.0033 'International Tables Vol C Tables 4.2.6.8 and 6.1.1.4'
O O 0.0106 0.0060 'International Tables Vol C Tables 4.2.6.8 and 6.1.1.4'
F F 0.0171 0.0103 'International Tables Vol C Tables 4.2.6.8 and 6.1.1.4'
Si Si 0.0817 0.0704 'International Tables Vol C Tables 4.2.6.8 and 6.1.1.4'
Cu Cu 0.3201 1.2651 'International Tables Vol C Tables 4.2.6.8 and 6.1.1.4'

loop_
_geom_angle_atom_site_label_1
_geom_angle_atom_site_label_2
_geom_angle_atom_site_label_3
_geom_angle
_geom_angle_site_symmetry_1
_geom_angle_site_symmetry_3
N2 Cu2 N2 180.000(1) 2_676 .
N2 Cu2 N1 86.92(10) 2_676 2_676
N2 Cu2 N1 93.08(10) . 2_676
N2 Cu2 N1 93.08(10) 2_676 .
N2 Cu2 N1 86.92(10) . .
N1 Cu2 N1 180.000(1) 2_676 .
N2 Cu2 F2 90.12(9) 2_676 .
N2 Cu2 F2 89.88(9) . .
N1 Cu2 F2 90.01(9) 2_676 .
N1 Cu2 F2 89.99(9) . .
N2 Cu2 F2 50.16(7) 2_676 2_576
N2 Cu2 F2 129.84(7) . 2_576
N1 Cu2 F2 112.06(7) 2_676 2_576
N1 Cu2 F2 67.94(7) . 2_576
F2 Cu2 F2 49.65(5) . 2_576
N3 Cu1 N3 180.000(1) 2_576 .
N3 Cu1 N4 91.18(11) 2_576 2_576
N3 Cu1 N4 88.82(11) . 2_576
N3 Cu1 N4 88.82(11) 2_576 .
N3 Cu1 N4 91.18(11) . .
N4 Cu1 N4 180.000(1) 2_576 .
N3 Cu1 F1 89.36(9) 2_576 .
N3 Cu1 F1 90.64(9) . .
N4 Cu1 F1 91.48(10) 2_576 .
N4 Cu1 F1 88.52(10) . .
N3 Cu1 F1 50.36(8) 2_576 2_676
N3 Cu1 F1 129.64(8) . 2_676
N4 Cu1 F1 89.00(8) 2_576 2_676
N4 Cu1 F1 91.00(8) . 2_676
F1 Cu1 F1 39.15(5) . 2_676
F5 Si3 F6 90.73(11) . .
F5 Si3 F3 91.08(11) . .
F6 Si3 F3 90.98(11) . .
F5 Si3 F4 90.89(11) . .
F6 Si3 F4 90.39(11) . .
F3 Si3 F4 177.58(12) . .
F5 Si3 F2 179.52(11) . .
F6 Si3 F2 89.64(11) . .
F3 Si3 F2 89.23(10) . .
F4 Si3 F2 88.80(10) . .
F5 Si3 F1 89.99(11) . .
F6 Si3 F1 179.27(11) . .
F3 Si3 F1 88.91(10) . .
F4 Si3 F1 89.69(10) . .
F2 Si3 F1 89.64(10) . .
Si3 F2 Cu2 178.36(10) . .
Si3 F1 Cu1 160.14(10) . .
C1E N1 C1A 116.6(3) . .
C1E N1 Cu2 124.3(2) . .
C1A N1 Cu2 119.1(2) . .
C2A N2 C2E 116.7(3) . .
C2A N2 Cu2 123.0(2) . .
C2E N2 Cu2 120.0(2) . .
C3A N3 C3E 116.2(3) . .
C3A N3 Cu1 123.9(2) . .
C3E N3 Cu1 119.9(2) . .
C4E N4 C4A 117.3(3) . .
C4E N4 Cu1 117.3(2) . .
C4A N4 Cu1 125.4(2) . .
C1D C1C C1B 115.2(3) . .
C1D C1C C1F 123.1(3) . .
C1B C1C C1F 121.6(3) . .
N1 C1A C1B 123.0(3) . .
C1G C1F C1K 117.7(3) . .
C1G C1F C1C 120.6(3) . .
C1K C1F C1C 121.7(3) . .
N1 C1E C1D 122.9(3) . .
C1E C1D C1C 121.1(3) . .
C1A C1B C1C 121.1(3) . .
C1H C1G C1F 121.3(3) . .
C1J C1K C1F 121.0(4) . .
C1I C1H C1G 120.3(4) . .
C1H C1I C1J 119.6(4) . .
C1I C1J C1K 120.1(4) . .
C2B C2C C2D 115.9(3) . .
C2B C2C C2F 122.4(3) . .
C2D C2C C2F 121.6(3) . .
C2E C2D C2C 120.4(3) . .
N2 C2A C2B 122.8(3) . .
N2 C2E C2D 123.2(3) . .
C2A C2B C2C 120.8(3) . .
C2G C2F C2K 118.7(3) . .
C2G C2F C2C 119.7(3) . .
C2K C2F C2C 121.6(3) . .
C2H C2G C2F 120.4(3) . .
C2J C2K C2F 120.5(3) . .
C2I C2H C2G 120.5(3) . .
C2H C2I C2J 119.9(3) . .
C2I C2J C2K 120.1(4) . .
C3D C3C C3B 115.5(3) . .
C3D C3C C3F 121.7(3) . .
C3B C3C C3F 122.8(3) . .
N3 C3E C3D 123.9(3) . .
C3E C3D C3C 120.3(3) . .
C3K C3F C3G 117.4(3) . .
C3K C3F C3C 121.1(3) . .
C3G C3F C3C 121.5(3) . .
N3 C3A C3B 123.2(3) . .
C3A C3B C3C 120.8(3) . .
C3H C3G C3F 121.1(4) . .
C3F C3K C3J 121.5(4) . .
C3J C3I C3H 119.2(4) . .
C3I C3H C3G 120.6(4) . .
C3I C3J C3K 120.1(4) . .
C4K C4F C4G 118.2(3) . .
C4K C4F C4C 121.0(3) . .
C4G C4F C4C 120.8(3) . .
C4D C4C C4B 115.5(3) . .
C4D C4C C4F 122.0(3) . .
C4B C4C C4F 122.4(3) . .
C4A C4B C4C 121.2(3) . .
C4E C4D C4C 120.7(3) . .
N4 C4E C4D 123.0(3) . .
C4J C4K C4F 120.7(4) . .
N4 C4A C4B 122.2(3) . .
C4H C4G C4F 120.4(4) . .
C4I C4J C4K 120.3(4) . .
C4J C4I C4H 119.9(4) . .
C4I C4H C4G 120.5(4) . .
H2WB O2W H2WA 111(5) . .
H3WB O3W H3WA 113(4) . .
H4WA O4W H4WB 110(4) . .
H5WB O5W H5WA 141.6(9) . .

loop_
_geom_bond_atom_site_label_1
_geom_bond_atom_site_label_2
_geom_bond_distance
_geom_bond_site_symmetry_2
Cu2 N2 2.020(3) 2_676
Cu2 N2 2.020(3) .
Cu2 N1 2.031(3) 2_676
Cu2 N1 2.031(3) .
Cu2 F2 2.4304(17) .
Cu2 F2 11.299(3) 2_576
Cu1 N3 2.005(3) 2_576
Cu1 N3 2.005(3) .
Cu1 N4 2.012(3) 2_576
Cu1 N4 2.012(3) .
Cu1 F1 2.6961(18) .
Cu1 F1 10.802(3) 2_676
Si3 F5 1.665(2) .
Si3 F6 1.678(2) .
Si3 F3 1.679(2) .
Si3 F4 1.680(2) .
Si3 F2 1.6981(19) .
Si3 F1 1.702(2) .
N1 C1E 1.344(4) .
N1 C1A 1.348(4) .
N2 C2A 1.343(4) .
N2 C2E 1.348(4) .
N3 C3A 1.341(4) .
N3 C3E 1.341(4) .
N4 C4E 1.333(5) .
N4 C4A 1.341(4) .
C1C C1D 1.390(4) .
C1C C1B 1.394(5) .
C1C C1F 1.475(4) .
C1A C1B 1.368(5) .
C1F C1G 1.390(5) .
C1F C1K 1.394(5) .
C1E C1D 1.374(5) .
C1G C1H 1.382(5) .
C1K C1J 1.385(5) .
C1H C1I 1.372(5) .
C1I C1J 1.384(6) .
C2C C2B 1.389(4) .
C2C C2D 1.391(4) .
C2C C2F 1.483(4) .
C2D C2E 1.370(4) .
C2A C2B 1.373(4) .
C2F C2G 1.390(4) .
C2F C2K 1.393(5) .
C2G C2H 1.386(5) .
C2K C2J 1.386(5) .
C2H C2I 1.370(5) .
C2I C2J 1.382(5) .
C3C C3D 1.394(5) .
C3C C3B 1.395(5) .
C3C C3F 1.484(4) .
C3E C3D 1.363(4) .
C3F C3K 1.381(5) .
C3F C3G 1.387(5) .
C3A C3B 1.368(5) .
C3G C3H 1.377(5) .
C3K C3J 1.385(5) .
C3I C3J 1.369(6) .
C3I C3H 1.372(6) .
C4F C4K 1.388(5) .
C4F C4G 1.392(5) .
C4F C4C 1.488(4) .
C4C C4D 1.384(5) .
C4C C4B 1.386(5) .
C4B C4A 1.381(5) .
C4D C4E 1.381(5) .
C4K C4J 1.388(5) .
C4G C4H 1.386(5) .
C4J C4I 1.364(6) .
C4I C4H 1.372(6) .
O2W H2WB 0.86(2) .
O2W H2WA 0.87(2) .
O3W H3WB 0.840(19) .
O3W H3WA 0.843(19) .
O4W H4WA 0.839(19) .
O4W H4WB 0.850(19) .
O5W H5WB 0.598(6) .
O5W H5WA 0.824(6) .
